data_7013226
loop_
_publ_author_name
'Thomas Stampfl'
'Rene Gutmann'
'Georg Czermak'
'Christoph Langes'
'Alexander Dumfort'
'Holger Kopacka'
'Karl-Hans Ongania'
'Peter Br\"uggeller'

_publ_section_title
;
 Regioselective versus complete chalcogen transfer reactions of the
 bis(bidentate) phosphine
 cis,trans,cis-1,2,3,4-tetrakis(diphenylphosphino)cyclobutane: full
 characterization of new, hemilabile ligands and their complexes with
 palladium(II) and platinum(II)
;
_journal_issue 17
_journal_name_full 'Dalton Trans.'
_journal_page_first 3425
_journal_page_last 3435
_journal_paper_doi 10.1039/b305775e
_journal_year 2003
_chemical_formula_sum 'C52 H44 P4 S2'
_chemical_formula_weight 856.92
_chemical_name_systematic 2,3-trans-dppcbS2
_space_group_IT_number 2
_symmetry_cell_setting triclinic
_symmetry_space_group_name_Hall '-P 1'
_symmetry_space_group_name_H-M 'P -1'
_atom_sites_solution_hydrogens geom
_atom_sites_solution_primary direct
_atom_sites_solution_secondary difmap
_audit_creation_method SHELXL-97
_cell_angle_alpha 98.1899(9)
_cell_angle_beta 107.8746(8)
_cell_angle_gamma 109.6632(9)
_cell_formula_units_Z 2
_cell_length_a 12.6057(2)
_cell_length_b 13.0547(2)
_cell_length_c 15.4843(2)
_cell_measurement_reflns_used 45216
_cell_measurement_temperature 218(2)
_cell_measurement_theta_max 27.485
_cell_measurement_theta_min 0.998
_cell_volume 2196.22(6)
_computing_cell_refinement 'Denzo and Scalepack'
_computing_data_collection 'Kappa CCD'
_computing_data_reduction 'Denzo and Scalepack'
_computing_molecular_graphics 'SHELXTL PLUS'
_computing_publication_material 'SHELXTL PLUS'
_computing_structure_refinement 'SHELXL-97 (Sheldrick, 1997)'
_computing_structure_solution 'SHELXS-97 (Sheldrick, 1990)'
_diffrn_ambient_temperature 218(2)
_diffrn_measurement_device_type 'Kappa CCD'
_diffrn_measurement_method 'phi- and omega-scans'
_diffrn_radiation_monochromator graphite
_diffrn_radiation_source 'fine-focus sealed tube'
_diffrn_radiation_type MoK\a
_diffrn_radiation_wavelength 0.71073
_diffrn_reflns_av_R_equivalents 0.0124
_diffrn_reflns_av_sigmaI/netI 0.0187
_diffrn_reflns_limit_h_max 16
_diffrn_reflns_limit_h_min -16
_diffrn_reflns_limit_k_max 16
_diffrn_reflns_limit_k_min -14
_diffrn_reflns_limit_l_max 20
_diffrn_reflns_limit_l_min -20
_diffrn_reflns_number 17807
_diffrn_reflns_theta_full 27.46
_diffrn_reflns_theta_max 27.46
_diffrn_reflns_theta_min 1.86
_diffrn_standards_decay_% 0
_exptl_absorpt_coefficient_mu 0.303
_exptl_absorpt_correction_T_max 1.000
_exptl_absorpt_correction_T_min 0.825
_exptl_absorpt_correction_type Sortav
_exptl_crystal_colour colourless
_exptl_crystal_density_diffrn 1.296
_exptl_crystal_density_method 'not measured'
_exptl_crystal_description prism
_exptl_crystal_F_000 896
_exptl_crystal_size_max 1.10
_exptl_crystal_size_mid 0.40
_exptl_crystal_size_min 0.40
_refine_diff_density_max 1.860
_refine_diff_density_min -0.190
_refine_diff_density_rms 0.049
_refine_ls_extinction_method none
_refine_ls_goodness_of_fit_ref 1.044
_refine_ls_hydrogen_treatment mixed
_refine_ls_matrix_type full
_refine_ls_number_parameters 535
_refine_ls_number_reflns 5546
_refine_ls_number_restraints 0
_refine_ls_restrained_S_all 1.044
_refine_ls_R_factor_all 0.0466
_refine_ls_R_factor_gt 0.0413
_refine_ls_shift/su_max 0.008
_refine_ls_shift/su_mean 0.001
_refine_ls_structure_factor_coef Fsqd
_refine_ls_weighting_details 'calc w=1/[\s^2^(Fo^2^)+(0.0654P)^2^+1.9755P] where P=(Fo^2^+2Fc^2^)/3'
_refine_ls_weighting_scheme calc
_refine_ls_wR_factor_gt 0.1111
_refine_ls_wR_factor_ref 0.1164
_reflns_number_gt 4915
_reflns_number_total 5546
_reflns_threshold_expression >3sigma(I)
_cod_data_source_file b305775e.txt
_cod_data_source_block I
_cod_original_sg_symbol_H-M P-1
_cod_database_code 7013226
_diffrn_measured_fraction 0.990

loop_
_symmetry_equiv_pos_as_xyz
'x, y, z'
'-x, -y, -z'

loop_
_atom_site_label
_atom_site_type_symbol
_atom_site_fract_x
_atom_site_fract_y
_atom_site_fract_z
_atom_site_U_iso_or_equiv
_atom_site_adp_type
_atom_site_occupancy
_atom_site_symmetry_multiplicity
_atom_site_calc_flag
_atom_site_refinement_flags
_atom_site_disorder_assembly
_atom_site_disorder_group
P1 P -0.63517(6) -0.17310(6) -0.32232(5) 0.03236(19) Uani 1 1 d . . .
P2 P -0.64610(6) -0.30651(6) -0.14777(4) 0.02862(19) Uani 1 1 d . . .
P3 P -0.94189(6) -0.24857(6) -0.14666(5) 0.03203(19) Uani 1 1 d . . .
P4 P -1.03570(6) -0.31814(7) -0.40255(5) 0.0378(2) Uani 1 1 d . . .
S1 S -0.52806(7) -0.15550(6) -0.06866(5) 0.0425(2) Uani 1 1 d . . .
S2 S -1.08311(7) -0.39388(7) -0.20287(6) 0.0462(2) Uani 1 1 d . . .
C1 C -0.7863(2) -0.2724(2) -0.32501(18) 0.0292(6) Uani 1 1 d . . .
C2 C -0.7875(2) -0.3109(2) -0.23358(17) 0.0278(6) Uani 1 1 d . . .
C3 C -0.8384(2) -0.2234(2) -0.20972(18) 0.0286(6) Uani 1 1 d . . .
C4 C -0.8791(2) -0.2212(2) -0.31510(18) 0.0304(6) Uani 1 1 d . . .
C11 C -0.6566(2) -0.0404(2) -0.3190(2) 0.0365(6) Uani 1 1 d . . .
C12 C -0.6168(3) 0.0312(3) -0.2291(2) 0.0496(8) Uani 1 1 d . . .
H12A H -0.5787 0.0115 -0.1764 0.060 Uiso 1 1 calc R . .
C13 C -0.6333(4) 0.1302(3) -0.2174(3) 0.0713(11) Uani 1 1 d . . .
H13A H -0.6087 0.1760 -0.1571 0.086 Uiso 1 1 calc R . .
C14 C -0.6865(4) 0.1614(3) -0.2954(3) 0.0795(12) Uani 1 1 d . . .
H14A H -0.6958 0.2294 -0.2878 0.095 Uiso 1 1 calc R . .
C15 C -0.7251(4) 0.0928(4) -0.3833(3) 0.0701(11) Uani 1 1 d . . .
H15A H -0.7601 0.1148 -0.4355 0.084 Uiso 1 1 calc R . .
C16 C -0.7134(3) -0.0091(3) -0.3964(2) 0.0484(8) Uani 1 1 d . . .
H16A H -0.7436 -0.0566 -0.4569 0.058 Uiso 1 1 calc R . .
C21 C -0.6470(2) -0.2243(2) -0.44390(19) 0.0363(7) Uani 1 1 d . . .
C22 C -0.5913(3) -0.1483(3) -0.4876(2) 0.0471(8) Uani 1 1 d . . .
H22A H -0.5571 -0.0710 -0.4587 0.057 Uiso 1 1 calc R . .
C23 C -0.5866(3) -0.1879(3) -0.5744(2) 0.0562(9) Uani 1 1 d . . .
H23A H -0.5490 -0.1364 -0.6027 0.067 Uiso 1 1 calc R . .
C24 C -0.6358(3) -0.2996(3) -0.6182(2) 0.0514(8) Uani 1 1 d . . .
H24A H -0.6340 -0.3247 -0.6768 0.062 Uiso 1 1 calc R . .
C25 C -0.6885(3) -0.3758(3) -0.5753(2) 0.0496(8) Uani 1 1 d . . .
H25A H -0.7223 -0.4530 -0.6048 0.060 Uiso 1 1 calc R . .
C26 C -0.6914(3) -0.3378(3) -0.4879(2) 0.0419(7) Uani 1 1 d . . .
H26A H -0.7241 -0.3904 -0.4584 0.050 Uiso 1 1 calc R . .
C31 C -0.5924(2) -0.3817(2) -0.22140(18) 0.0320(6) Uani 1 1 d . . .
C32 C -0.6716(3) -0.4871(3) -0.2842(2) 0.0431(7) Uani 1 1 d . . .
H32A H -0.7524 -0.5177 -0.2900 0.052 Uiso 1 1 calc R . .
C33 C -0.6308(3) -0.5463(3) -0.3380(2) 0.0538(8) Uani 1 1 d . . .
H33A H -0.6843 -0.6163 -0.3805 0.065 Uiso 1 1 calc R . .
C34 C -0.5116(4) -0.5021(3) -0.3287(3) 0.0597(9) Uani 1 1 d . . .
H34A H -0.4844 -0.5421 -0.3652 0.072 Uiso 1 1 calc R . .
C35 C -0.4321(3) -0.3993(4) -0.2659(3) 0.0602(10) Uani 1 1 d . . .
H35A H -0.3508 -0.3707 -0.2590 0.072 Uiso 1 1 calc R . .
C36 C -0.4723(3) -0.3375(3) -0.2124(2) 0.0438(7) Uani 1 1 d . . .
H36A H -0.4186 -0.2669 -0.1710 0.053 Uiso 1 1 calc R . .
C41 C -0.6891(3) -0.4040(2) -0.07879(19) 0.0365(6) Uani 1 1 d . . .
C42 C -0.7996(3) -0.4935(3) -0.1081(2) 0.0549(9) Uani 1 1 d . . .
H42A H -0.8608 -0.5042 -0.1649 0.066 Uiso 1 1 calc R . .
C43 C -0.8214(4) -0.5685(3) -0.0540(3) 0.0674(10) Uani 1 1 d . . .
H43A H -0.8970 -0.6287 -0.0749 0.081 Uiso 1 1 calc R . .
C44 C -0.7342(4) -0.5550(4) 0.0284(3) 0.0785(12) Uani 1 1 d . . .
H44A H -0.7497 -0.6045 0.0650 0.094 Uiso 1 1 calc R . .
C45 C -0.6240(5) -0.4687(5) 0.0572(3) 0.124(2) Uani 1 1 d . . .
H45A H -0.5625 -0.4604 0.1130 0.149 Uiso 1 1 calc R . .
C46 C -0.6014(4) -0.3920(4) 0.0045(3) 0.0938(16) Uani 1 1 d . . .
H46A H -0.5257 -0.3318 0.0263 0.113 Uiso 1 1 calc R . .
C51 C -0.8504(3) -0.2320(3) -0.02472(19) 0.0383(7) Uani 1 1 d . . .
C52 C -0.8846(3) -0.3185(3) 0.0166(2) 0.0535(8) Uani 1 1 d . . .
H52A H -0.9491 -0.3872 -0.0194 0.064 Uiso 1 1 calc R . .
C53 C -0.8220(4) -0.3023(4) 0.1121(3) 0.0743(11) Uani 1 1 d . . .
H53A H -0.8441 -0.3604 0.1401 0.089 Uiso 1 1 calc R . .
C54 C -0.7273(4) -0.2003(4) 0.1649(3) 0.0783(12) Uani 1 1 d . . .
H54A H -0.6871 -0.1890 0.2291 0.094 Uiso 1 1 calc R . .
C55 C -0.6913(3) -0.1147(4) 0.1241(2) 0.0632(10) Uani 1 1 d . . .
H55A H -0.6264 -0.0464 0.1604 0.076 Uiso 1 1 calc R . .
C56 C -0.7515(3) -0.1301(3) 0.0296(2) 0.0449(7) Uani 1 1 d . . .
H56A H -0.7263 -0.0727 0.0017 0.054 Uiso 1 1 calc R . .
C61 C -0.9776(3) -0.1246(2) -0.13816(19) 0.0371(7) Uani 1 1 d . . .
C62 C -0.8959(3) -0.0188(3) -0.1320(2) 0.0464(7) Uani 1 1 d . . .
H62A H -0.8213 -0.0103 -0.1356 0.056 Uiso 1 1 calc R . .
C63 C -0.9249(3) 0.0746(3) -0.1205(2) 0.0562(9) Uani 1 1 d . . .
H63A H -0.8702 0.1454 -0.1169 0.067 Uiso 1 1 calc R . .
C64 C -1.0354(4) 0.0615(3) -0.1145(2) 0.0596(9) Uani 1 1 d . . .
H64A H -1.0547 0.1240 -0.1061 0.072 Uiso 1 1 calc R . .
C65 C -1.1168(3) -0.0422(3) -0.1208(2) 0.0576(9) Uani 1 1 d . . .
H65A H -1.1912 -0.0499 -0.1171 0.069 Uiso 1 1 calc R . .
C66 C -1.0892(3) -0.1367(3) -0.1328(2) 0.0461(7) Uani 1 1 d . . .
H66A H -1.1449 -0.2073 -0.1372 0.055 Uiso 1 1 calc R . .
C71 C -1.1314(3) -0.2408(3) -0.39074(19) 0.0406(7) Uani 1 1 d . . .
C72 C -1.0912(3) -0.1252(3) -0.3583(2) 0.0489(8) Uani 1 1 d . . .
H72A H -1.0087 -0.0799 -0.3390 0.059 Uiso 1 1 calc R . .
C73 C -1.1713(3) -0.0748(4) -0.3539(2) 0.0626(10) Uani 1 1 d . . .
H73A H -1.1423 0.0034 -0.3321 0.075 Uiso 1 1 calc R . .
C74 C -1.2924(4) -0.1402(4) -0.3816(3) 0.0678(11) Uani 1 1 d . . .
H74A H -1.3457 -0.1066 -0.3774 0.081 Uiso 1 1 calc R . .
C75 C -1.3353(3) -0.2542(4) -0.4151(3) 0.0677(11) Uani 1 1 d . . .
H75A H -1.4183 -0.2982 -0.4357 0.081 Uiso 1 1 calc R . .
C76 C -1.2553(3) -0.3060(3) -0.4190(2) 0.0523(8) Uani 1 1 d . . .
H76A H -1.2851 -0.3843 -0.4405 0.063 Uiso 1 1 calc R . .
C81 C -1.0138(2) -0.2901(3) -0.51118(19) 0.0404(7) Uani 1 1 d . . .
C82 C -1.0319(3) -0.2042(3) -0.5479(2) 0.0564(9) Uani 1 1 d . . .
H82A H -1.0522 -0.1529 -0.5154 0.068 Uiso 1 1 calc R . .
C83 C -1.0199(4) -0.1934(4) -0.6326(3) 0.0705(11) Uani 1 1 d . . .
H83A H -1.0350 -0.1367 -0.6576 0.085 Uiso 1 1 calc R . .
C84 C -0.9862(3) -0.2655(4) -0.6796(3) 0.0660(10) Uani 1 1 d . . .
H84A H -0.9759 -0.2563 -0.7353 0.079 Uiso 1 1 calc R . .
C85 C -0.9676(3) -0.3510(3) -0.6452(2) 0.0576(9) Uani 1 1 d . . .
H85A H -0.9443 -0.4000 -0.6771 0.069 Uiso 1 1 calc R . .
C86 C -0.9836(3) -0.3645(3) -0.5628(2) 0.0477(8) Uani 1 1 d . . .
H86A H -0.9740 -0.4249 -0.5411 0.057 Uiso 1 1 calc R . .
H1 H -0.820(3) -0.336(3) -0.380(3) 0.070 Uiso 1 1 d . . .
H2 H -0.846(4) -0.382(3) -0.252(3) 0.070 Uiso 1 1 d . . .
H3 H -0.780(4) -0.160(3) -0.174(3) 0.070 Uiso 1 1 d . . .
H4 H -0.868(3) -0.153(3) -0.325(3) 0.070 Uiso 1 1 d . . .

loop_
_atom_site_aniso_label
_atom_site_aniso_U_11
_atom_site_aniso_U_22
_atom_site_aniso_U_33
_atom_site_aniso_U_23
_atom_site_aniso_U_13
_atom_site_aniso_U_12
P1 0.0253(4) 0.0444(4) 0.0314(4) 0.0169(3) 0.0120(3) 0.0150(3)
P2 0.0270(4) 0.0359(4) 0.0266(4) 0.0118(3) 0.0105(3) 0.0155(3)
P3 0.0317(4) 0.0412(4) 0.0303(4) 0.0113(3) 0.0170(3) 0.0179(3)
P4 0.0285(4) 0.0543(5) 0.0328(4) 0.0126(3) 0.0114(3) 0.0193(3)
S1 0.0398(4) 0.0410(4) 0.0363(4) 0.0076(3) 0.0068(3) 0.0123(3)
S2 0.0414(4) 0.0481(5) 0.0483(5) 0.0134(4) 0.0220(4) 0.0129(4)
C1 0.0251(13) 0.0396(15) 0.0275(14) 0.0135(12) 0.0117(11) 0.0153(12)
C2 0.0262(14) 0.0362(15) 0.0256(14) 0.0111(11) 0.0123(11) 0.0147(12)
C3 0.0263(14) 0.0344(14) 0.0287(14) 0.0101(11) 0.0120(12) 0.0145(12)
C4 0.0264(14) 0.0408(15) 0.0317(15) 0.0159(12) 0.0142(12) 0.0176(12)
C11 0.0277(14) 0.0393(16) 0.0414(17) 0.0163(13) 0.0119(12) 0.0113(12)
C12 0.0458(18) 0.0410(18) 0.0496(19) 0.0131(15) 0.0088(15) 0.0112(14)
C13 0.082(3) 0.044(2) 0.072(3) 0.0049(18) 0.017(2) 0.0217(19)
C14 0.105(3) 0.049(2) 0.099(3) 0.031(2) 0.042(3) 0.042(2)
C15 0.083(3) 0.078(3) 0.080(3) 0.051(2) 0.037(2) 0.052(2)
C16 0.0461(18) 0.057(2) 0.0495(19) 0.0269(16) 0.0174(15) 0.0251(16)
C21 0.0273(14) 0.0548(19) 0.0362(15) 0.0213(14) 0.0161(12) 0.0205(13)
C22 0.0482(18) 0.0514(18) 0.0415(17) 0.0157(14) 0.0231(15) 0.0132(15)
C23 0.065(2) 0.066(2) 0.049(2) 0.0286(18) 0.0356(17) 0.0228(18)
C24 0.065(2) 0.068(2) 0.0386(17) 0.0206(16) 0.0283(16) 0.0378(19)
C25 0.057(2) 0.0563(19) 0.0505(19) 0.0169(16) 0.0287(16) 0.0321(16)
C26 0.0455(17) 0.0489(18) 0.0489(18) 0.0246(15) 0.0292(15) 0.0250(14)
C31 0.0343(15) 0.0439(16) 0.0312(14) 0.0203(13) 0.0158(12) 0.0244(13)
C32 0.0430(17) 0.0460(18) 0.0466(18) 0.0120(14) 0.0237(14) 0.0197(14)
C33 0.072(2) 0.0502(19) 0.056(2) 0.0151(16) 0.0356(18) 0.0331(18)
C34 0.079(3) 0.074(2) 0.063(2) 0.027(2) 0.046(2) 0.054(2)
C35 0.0465(19) 0.095(3) 0.068(2) 0.034(2) 0.0379(19) 0.043(2)
C36 0.0354(16) 0.0586(19) 0.0457(17) 0.0206(15) 0.0194(14) 0.0227(15)
C41 0.0411(16) 0.0461(17) 0.0327(15) 0.0184(13) 0.0177(13) 0.0233(14)
C42 0.050(2) 0.060(2) 0.055(2) 0.0324(17) 0.0180(16) 0.0179(17)
C43 0.067(2) 0.063(2) 0.077(3) 0.040(2) 0.036(2) 0.0170(19)
C44 0.091(3) 0.091(3) 0.070(3) 0.059(2) 0.037(2) 0.035(3)
C45 0.106(4) 0.140(5) 0.074(3) 0.080(3) -0.004(3) 0.003(4)
C46 0.072(3) 0.105(3) 0.060(3) 0.053(2) -0.004(2) -0.003(2)
C51 0.0418(16) 0.0551(18) 0.0333(15) 0.0146(14) 0.0211(13) 0.0306(15)
C52 0.067(2) 0.064(2) 0.0461(19) 0.0263(16) 0.0293(17) 0.0348(18)
C53 0.095(3) 0.097(3) 0.055(2) 0.044(2) 0.031(2) 0.055(3)
C54 0.088(3) 0.113(4) 0.043(2) 0.027(2) 0.013(2) 0.059(3)
C55 0.053(2) 0.090(3) 0.043(2) 0.0063(19) 0.0068(17) 0.041(2)
C56 0.0422(17) 0.062(2) 0.0389(17) 0.0125(15) 0.0165(14) 0.0306(16)
C61 0.0433(17) 0.0466(17) 0.0289(15) 0.0095(12) 0.0162(13) 0.0253(14)
C62 0.0500(18) 0.0510(19) 0.0459(18) 0.0103(14) 0.0210(15) 0.0282(16)
C63 0.072(2) 0.051(2) 0.054(2) 0.0131(16) 0.0255(18) 0.0330(18)
C64 0.079(3) 0.070(2) 0.052(2) 0.0140(17) 0.0271(18) 0.055(2)
C65 0.061(2) 0.080(3) 0.056(2) 0.0164(18) 0.0296(17) 0.050(2)
C66 0.0460(18) 0.064(2) 0.0418(17) 0.0145(15) 0.0226(14) 0.0321(16)
C71 0.0337(16) 0.067(2) 0.0299(15) 0.0209(14) 0.0137(12) 0.0266(15)
C72 0.0409(17) 0.070(2) 0.0417(17) 0.0143(16) 0.0135(14) 0.0319(16)
C73 0.066(3) 0.085(3) 0.051(2) 0.0182(18) 0.0196(18) 0.050(2)
C74 0.063(3) 0.105(3) 0.069(2) 0.038(2) 0.032(2) 0.061(3)
C75 0.0340(18) 0.113(4) 0.075(3) 0.048(2) 0.0267(18) 0.038(2)
C76 0.0332(17) 0.077(2) 0.057(2) 0.0328(18) 0.0208(15) 0.0257(16)
C81 0.0285(14) 0.0616(19) 0.0321(15) 0.0136(14) 0.0087(12) 0.0215(14)
C82 0.064(2) 0.075(2) 0.051(2) 0.0272(18) 0.0306(17) 0.0413(19)
C83 0.084(3) 0.095(3) 0.060(2) 0.045(2) 0.038(2) 0.049(2)
C84 0.067(2) 0.098(3) 0.045(2) 0.029(2) 0.0321(18) 0.033(2)
C85 0.050(2) 0.085(3) 0.0402(19) 0.0106(18) 0.0174(15) 0.0321(19)
C86 0.0423(17) 0.066(2) 0.0354(17) 0.0103(15) 0.0113(14) 0.0271(16)

loop_
_atom_type_symbol
_atom_type_description
_atom_type_scat_dispersion_real
_atom_type_scat_dispersion_imag
_atom_type_scat_source
C C 0.0033 0.0016 'International Tables Vol C Tables 4.2.6.8 and 6.1.1.4'
H H 0.0000 0.0000 'International Tables Vol C Tables 4.2.6.8 and 6.1.1.4'
P P 0.1023 0.0942 'International Tables Vol C Tables 4.2.6.8 and 6.1.1.4'
S S 0.1246 0.1234 'International Tables Vol C Tables 4.2.6.8 and 6.1.1.4'

loop_
_geom_angle_atom_site_label_1
_geom_angle_atom_site_label_2
_geom_angle_atom_site_label_3
_geom_angle
_geom_angle_site_symmetry_1
_geom_angle_site_symmetry_3
_geom_angle_publ_flag
C11 P1 C21 104.88(13) . . ?
C11 P1 C1 101.54(12) . . ?
C21 P1 C1 101.84(13) . . ?
C31 P2 C41 102.01(12) . . ?
C31 P2 C2 102.95(12) . . ?
C41 P2 C2 107.67(13) . . ?
C31 P2 S1 115.34(10) . . ?
C41 P2 S1 112.63(10) . . ?
C2 P2 S1 114.98(10) . . ?
C61 P3 C51 102.94(13) . . ?
C61 P3 C3 104.17(13) . . ?
C51 P3 C3 106.69(12) . . ?
C61 P3 S2 115.15(10) . . ?
C51 P3 S2 112.49(11) . . ?
C3 P3 S2 114.32(10) . . ?
C71 P4 C81 100.49(13) . . ?
C71 P4 C4 104.20(13) . . ?
C81 P4 C4 98.16(13) . . ?
C4 C1 C2 87.92(19) . . ?
C4 C1 P1 117.78(19) . . ?
C2 C1 P1 117.60(18) . . ?
C3 C2 C1 88.38(19) . . ?
C3 C2 P2 119.97(19) . . ?
C1 C2 P2 119.85(17) . . ?
C2 C3 C4 89.16(19) . . ?
C2 C3 P3 120.98(19) . . ?
C4 C3 P3 123.02(18) . . ?
C3 C4 C1 87.88(19) . . ?
C3 C4 P4 120.72(19) . . ?
C1 C4 P4 109.17(19) . . ?
C16 C11 C12 118.4(3) . . ?
C16 C11 P1 126.0(2) . . ?
C12 C11 P1 115.5(2) . . ?
C13 C12 C11 120.9(3) . . ?
C12 C13 C14 119.8(4) . . ?
C15 C14 C13 119.9(4) . . ?
C14 C15 C16 121.2(3) . . ?
C15 C16 C11 119.8(3) . . ?
C26 C21 C22 117.3(3) . . ?
C26 C21 P1 121.8(2) . . ?
C22 C21 P1 120.0(2) . . ?
C23 C22 C21 120.3(3) . . ?
C24 C23 C22 121.2(3) . . ?
C23 C24 C25 119.4(3) . . ?
C24 C25 C26 120.0(3) . . ?
C21 C26 C25 121.7(3) . . ?
C36 C31 C32 119.5(3) . . ?
C36 C31 P2 120.6(2) . . ?
C32 C31 P2 119.8(2) . . ?
C33 C32 C31 120.2(3) . . ?
C34 C33 C32 120.0(3) . . ?
C33 C34 C35 120.4(3) . . ?
C34 C35 C36 120.4(3) . . ?
C31 C36 C35 119.5(3) . . ?
C46 C41 C42 117.8(3) . . ?
C46 C41 P2 117.3(3) . . ?
C42 C41 P2 124.7(2) . . ?
C41 C42 C43 120.8(3) . . ?
C44 C43 C42 120.7(4) . . ?
C43 C44 C45 119.2(3) . . ?
C44 C45 C46 120.7(4) . . ?
C41 C46 C45 120.8(4) . . ?
C52 C51 C56 119.6(3) . . ?
C52 C51 P3 119.5(2) . . ?
C56 C51 P3 120.8(2) . . ?
C51 C52 C53 119.8(4) . . ?
C54 C53 C52 119.7(4) . . ?
C55 C54 C53 120.9(3) . . ?
C54 C55 C56 119.9(4) . . ?
C55 C56 C51 120.1(3) . . ?
C62 C61 C66 119.4(3) . . ?
C62 C61 P3 122.6(2) . . ?
C66 C61 P3 117.9(2) . . ?
C61 C62 C63 120.4(3) . . ?
C64 C63 C62 119.5(3) . . ?
C65 C64 C63 120.7(3) . . ?
C64 C65 C66 120.4(3) . . ?
C61 C66 C65 119.5(3) . . ?
C72 C71 C76 117.8(3) . . ?
C72 C71 P4 125.8(2) . . ?
C76 C71 P4 116.4(3) . . ?
C71 C72 C73 121.4(3) . . ?
C74 C73 C72 120.0(4) . . ?
C75 C74 C73 120.1(3) . . ?
C74 C75 C76 120.4(3) . . ?
C71 C76 C75 120.3(4) . . ?
C82 C81 C86 117.2(3) . . ?
C82 C81 P4 124.7(2) . . ?
C86 C81 P4 118.0(2) . . ?
C81 C82 C83 120.7(3) . . ?
C84 C83 C82 120.4(4) . . ?
C85 C84 C83 120.3(3) . . ?
C84 C85 C86 119.5(3) . . ?
C85 C86 C81 121.8(3) . . ?

loop_
_geom_bond_atom_site_label_1
_geom_bond_atom_site_label_2
_geom_bond_distance
_geom_bond_site_symmetry_2
_geom_bond_publ_flag
P1 C11 1.837(3) . ?
P1 C21 1.848(3) . ?
P1 C1 1.894(3) . ?
P2 C31 1.823(3) . ?
P2 C41 1.826(3) . ?
P2 C2 1.845(3) . ?
P2 S1 1.9546(15) . ?
P3 C61 1.818(3) . ?
P3 C51 1.823(3) . ?
P3 C3 1.830(3) . ?
P3 S2 1.9575(15) . ?
P4 C71 1.846(3) . ?
P4 C81 1.852(3) . ?
P4 C4 1.877(3) . ?
C1 C4 1.564(4) . ?
C1 C2 1.571(4) . ?
C2 C3 1.540(4) . ?
C3 C4 1.561(4) . ?
C11 C16 1.387(4) . ?
C11 C12 1.397(4) . ?
C12 C13 1.372(5) . ?
C13 C14 1.379(6) . ?
C14 C15 1.358(6) . ?
C15 C16 1.380(5) . ?
C21 C26 1.376(4) . ?
C21 C22 1.397(4) . ?
C22 C23 1.396(5) . ?
C23 C24 1.350(5) . ?
C24 C25 1.373(5) . ?
C25 C26 1.390(4) . ?
C31 C36 1.381(4) . ?
C31 C32 1.390(4) . ?
C32 C33 1.380(4) . ?
C33 C34 1.368(5) . ?
C34 C35 1.370(5) . ?
C35 C36 1.391(5) . ?
C41 C46 1.364(5) . ?
C41 C42 1.370(4) . ?
C42 C43 1.389(5) . ?
C43 C44 1.346(6) . ?
C44 C45 1.349(7) . ?
C45 C46 1.390(6) . ?
C51 C52 1.384(4) . ?
C51 C56 1.397(4) . ?
C52 C53 1.392(5) . ?
C53 C54 1.375(6) . ?
C54 C55 1.375(6) . ?
C55 C56 1.375(5) . ?
C61 C62 1.387(4) . ?
C61 C66 1.391(4) . ?
C62 C63 1.389(5) . ?
C63 C64 1.379(5) . ?
C64 C65 1.364(5) . ?
C65 C66 1.393(5) . ?
C71 C72 1.379(5) . ?
C71 C76 1.391(4) . ?
C72 C73 1.390(5) . ?
C73 C74 1.364(6) . ?
C74 C75 1.358(6) . ?
C75 C76 1.401(5) . ?
C81 C82 1.381(5) . ?
C81 C86 1.393(4) . ?
C82 C83 1.387(5) . ?
C83 C84 1.364(6) . ?
C84 C85 1.361(6) . ?
C85 C86 1.377(5) . ?

loop_
_geom_torsion_atom_site_label_1
_geom_torsion_atom_site_label_2
_geom_torsion_atom_site_label_3
_geom_torsion_atom_site_label_4
_geom_torsion
_geom_torsion_site_symmetry_1
_geom_torsion_site_symmetry_2
_geom_torsion_site_symmetry_3
_geom_torsion_site_symmetry_4
_geom_torsion_publ_flag
C11 P1 C1 C4 -5.2(2) . . . . ?
C21 P1 C1 C4 -113.3(2) . . . . ?
C11 P1 C1 C2 -108.5(2) . . . . ?
C21 P1 C1 C2 143.5(2) . . . . ?
C4 C1 C2 C3 -19.4(2) . . . . ?
P1 C1 C2 C3 101.1(2) . . . . ?
C4 C1 C2 P2 -143.4(2) . . . . ?
P1 C1 C2 P2 -22.9(3) . . . . ?
C31 P2 C2 C3 -158.1(2) . . . . ?
C41 P2 C2 C3 94.7(2) . . . . ?
S1 P2 C2 C3 -31.8(2) . . . . ?
C31 P2 C2 C1 -51.0(2) . . . . ?
C41 P2 C2 C1 -158.3(2) . . . . ?
S1 P2 C2 C1 75.3(2) . . . . ?
C1 C2 C3 C4 19.40(19) . . . . ?
P2 C2 C3 C4 143.34(19) . . . . ?
C1 C2 C3 P3 148.21(19) . . . . ?
P2 C2 C3 P3 -87.8(2) . . . . ?
C61 P3 C3 C2 -178.8(2) . . . . ?
C51 P3 C3 C2 72.7(2) . . . . ?
S2 P3 C3 C2 -52.3(2) . . . . ?
C61 P3 C3 C4 -67.1(2) . . . . ?
C51 P3 C3 C4 -175.6(2) . . . . ?
S2 P3 C3 C4 59.4(2) . . . . ?
C2 C3 C4 C1 -19.5(2) . . . . ?
P3 C3 C4 C1 -146.7(2) . . . . ?
C2 C3 C4 P4 91.6(2) . . . . ?
P3 C3 C4 P4 -35.6(3) . . . . ?
C2 C1 C4 C3 19.1(2) . . . . ?
P1 C1 C4 C3 -101.2(2) . . . . ?
C2 C1 C4 P4 -102.80(19) . . . . ?
P1 C1 C4 P4 136.87(16) . . . . ?
C71 P4 C4 C3 86.0(2) . . . . ?
C81 P4 C4 C3 -170.9(2) . . . . ?
C71 P4 C4 C1 -174.69(17) . . . . ?
C81 P4 C4 C1 -71.6(2) . . . . ?
C21 P1 C11 C16 21.7(3) . . . . ?
C1 P1 C11 C16 -84.0(3) . . . . ?
C21 P1 C11 C12 -162.0(2) . . . . ?
C1 P1 C11 C12 92.3(2) . . . . ?
C16 C11 C12 C13 -0.1(5) . . . . ?
P1 C11 C12 C13 -176.8(3) . . . . ?
C11 C12 C13 C14 -2.0(6) . . . . ?
C12 C13 C14 C15 1.7(7) . . . . ?
C13 C14 C15 C16 0.7(7) . . . . ?
C14 C15 C16 C11 -2.8(6) . . . . ?
C12 C11 C16 C15 2.5(5) . . . . ?
P1 C11 C16 C15 178.8(3) . . . . ?
C11 P1 C21 C26 -149.4(2) . . . . ?
C1 P1 C21 C26 -43.9(3) . . . . ?
C11 P1 C21 C22 41.9(3) . . . . ?
C1 P1 C21 C22 147.4(2) . . . . ?
C26 C21 C22 C23 2.7(4) . . . . ?
P1 C21 C22 C23 171.9(3) . . . . ?
C21 C22 C23 C24 0.2(5) . . . . ?
C22 C23 C24 C25 -1.7(5) . . . . ?
C23 C24 C25 C26 0.3(5) . . . . ?
C22 C21 C26 C25 -4.2(4) . . . . ?
P1 C21 C26 C25 -173.2(2) . . . . ?
C24 C25 C26 C21 2.8(5) . . . . ?
C41 P2 C31 C36 -115.8(2) . . . . ?
C2 P2 C31 C36 132.7(2) . . . . ?
S1 P2 C31 C36 6.6(2) . . . . ?
C41 P2 C31 C32 61.3(2) . . . . ?
C2 P2 C31 C32 -50.3(2) . . . . ?
S1 P2 C31 C32 -176.34(19) . . . . ?
C36 C31 C32 C33 -0.8(4) . . . . ?
P2 C31 C32 C33 -177.8(2) . . . . ?
C31 C32 C33 C34 0.9(5) . . . . ?
C32 C33 C34 C35 0.3(5) . . . . ?
C33 C34 C35 C36 -1.5(5) . . . . ?
C32 C31 C36 C35 -0.4(4) . . . . ?
P2 C31 C36 C35 176.6(2) . . . . ?
C34 C35 C36 C31 1.6(5) . . . . ?
C31 P2 C41 C46 89.6(3) . . . . ?
C2 P2 C41 C46 -162.4(3) . . . . ?
S1 P2 C41 C46 -34.6(4) . . . . ?
C31 P2 C41 C42 -85.0(3) . . . . ?
C2 P2 C41 C42 23.0(3) . . . . ?
S1 P2 C41 C42 150.8(3) . . . . ?
C46 C41 C42 C43 0.6(6) . . . . ?
P2 C41 C42 C43 175.2(3) . . . . ?
C41 C42 C43 C44 -0.1(6) . . . . ?
C42 C43 C44 C45 -1.3(8) . . . . ?
C43 C44 C45 C46 2.2(10) . . . . ?
C42 C41 C46 C45 0.3(8) . . . . ?
P2 C41 C46 C45 -174.6(5) . . . . ?
C44 C45 C46 C41 -1.8(10) . . . . ?
C61 P3 C51 C52 125.1(2) . . . . ?
C3 P3 C51 C52 -125.5(2) . . . . ?
S2 P3 C51 C52 0.6(3) . . . . ?
C61 P3 C51 C56 -50.2(2) . . . . ?
C3 P3 C51 C56 59.1(2) . . . . ?
S2 P3 C51 C56 -174.75(19) . . . . ?
C56 C51 C52 C53 1.4(5) . . . . ?
P3 C51 C52 C53 -173.9(3) . . . . ?
C51 C52 C53 C54 0.5(6) . . . . ?
C52 C53 C54 C55 -1.7(6) . . . . ?
C53 C54 C55 C56 0.9(6) . . . . ?
C54 C55 C56 C51 1.1(5) . . . . ?
C52 C51 C56 C55 -2.3(4) . . . . ?
P3 C51 C56 C55 173.1(2) . . . . ?
C51 P3 C61 C62 80.2(3) . . . . ?
C3 P3 C61 C62 -31.1(3) . . . . ?
S2 P3 C61 C62 -157.1(2) . . . . ?
C51 P3 C61 C66 -96.4(2) . . . . ?
C3 P3 C61 C66 152.3(2) . . . . ?
S2 P3 C61 C66 26.3(3) . . . . ?
C66 C61 C62 C63 0.1(4) . . . . ?
P3 C61 C62 C63 -176.5(2) . . . . ?
C61 C62 C63 C64 0.5(5) . . . . ?
C62 C63 C64 C65 -0.7(5) . . . . ?
C63 C64 C65 C66 0.4(5) . . . . ?
C62 C61 C66 C65 -0.4(4) . . . . ?
P3 C61 C66 C65 176.4(2) . . . . ?
C64 C65 C66 C61 0.1(5) . . . . ?
C81 P4 C71 C72 -76.6(3) . . . . ?
C4 P4 C71 C72 24.7(3) . . . . ?
C81 P4 C71 C76 102.1(2) . . . . ?
C4 P4 C71 C76 -156.6(2) . . . . ?
C76 C71 C72 C73 -0.1(4) . . . . ?
P4 C71 C72 C73 178.7(2) . . . . ?
C71 C72 C73 C74 0.3(5) . . . . ?
C72 C73 C74 C75 -1.3(6) . . . . ?
C73 C74 C75 C76 2.0(6) . . . . ?
C72 C71 C76 C75 0.8(4) . . . . ?
P4 C71 C76 C75 -178.1(3) . . . . ?
C74 C75 C76 C71 -1.7(5) . . . . ?
C71 P4 C81 C82 18.6(3) . . . . ?
C4 P4 C81 C82 -87.6(3) . . . . ?
C71 P4 C81 C86 -157.7(2) . . . . ?
C4 P4 C81 C86 96.2(2) . . . . ?
C86 C81 C82 C83 0.0(5) . . . . ?
P4 C81 C82 C83 -176.3(3) . . . . ?
C81 C82 C83 C84 -2.2(6) . . . . ?
C82 C83 C84 C85 2.1(6) . . . . ?
C83 C84 C85 C86 0.3(6) . . . . ?
C84 C85 C86 C81 -2.6(5) . . . . ?
C82 C81 C86 C85 2.4(5) . . . . ?
P4 C81 C86 C85 178.9(2) . . . . ?

loop_
_cod_related_entry_id
_cod_related_entry_database
_cod_related_entry_code
1 ChemSpider 4418405
